data_7108055
loop_
_publ_author_name
'Feng Fan'
'Weiqing Xie'
'Dawei Ma'

_publ_section_title
;
 Cascade annulation of malonic diamides: a concise synthesis of polycyclic
 pyrroloindolines
;
_journal_name_full Chem.Commun.
_journal_page_first 7571
_journal_paper_doi 10.1039/c2cc33129b
_journal_volume 48
_journal_year 2012
_chemical_formula_sum 'C22 H21 N3 O4'
_chemical_formula_weight 391.42
_chemical_name_systematic
;
?
;
_space_group_IT_number 14
_symmetry_cell_setting monoclinic
_symmetry_space_group_name_Hall '-P 2yn'
_symmetry_space_group_name_H-M 'P 1 21/n 1'
_atom_sites_solution_hydrogens geom
_atom_sites_solution_primary direct
_atom_sites_solution_secondary difmap
_audit_creation_method SHELXL-97
_cell_angle_alpha 90.00
_cell_angle_beta 103.886(2)
_cell_angle_gamma 90.00
_cell_formula_units_Z 4
_cell_length_a 13.4875(9)
_cell_length_b 10.5732(7)
_cell_length_c 13.9427(9)
_cell_measurement_reflns_used 3540
_cell_measurement_temperature 293(2)
_cell_measurement_theta_max 51.525
_cell_measurement_theta_min 4.889
_cell_volume 1930.2(2)
_computing_cell_refinement 'Bruker SMART'
_computing_data_collection 'Bruker SMART'
_computing_data_reduction 'Bruker SHELXTL'
_computing_molecular_graphics 'Bruker SHELXTL'
_computing_publication_material 'Bruker SHELXTL'
_computing_structure_refinement 'SHELXL-97 (Sheldrick, 1997)'
_computing_structure_solution 'SHELXS-97 (Sheldrick, 1990)'
_diffrn_ambient_temperature 293(2)
_diffrn_measured_fraction_theta_full 0.999
_diffrn_measured_fraction_theta_max 0.999
_diffrn_measurement_device_type 'CCD area detector'
_diffrn_measurement_method 'phi and omega scans'
_diffrn_radiation_monochromator graphite
_diffrn_radiation_source 'fine-focus sealed tube'
_diffrn_radiation_type MoK\a
_diffrn_radiation_wavelength 0.71073
_diffrn_reflns_av_R_equivalents 0.0223
_diffrn_reflns_av_sigmaI/netI 0.0268
_diffrn_reflns_limit_h_max 16
_diffrn_reflns_limit_h_min -16
_diffrn_reflns_limit_k_max 13
_diffrn_reflns_limit_k_min -12
_diffrn_reflns_limit_l_max 17
_diffrn_reflns_limit_l_min -10
_diffrn_reflns_number 11475
_diffrn_reflns_theta_full 26.00
_diffrn_reflns_theta_max 26.00
_diffrn_reflns_theta_min 1.89
_exptl_absorpt_coefficient_mu 0.094
_exptl_absorpt_correction_T_max 1.00000
_exptl_absorpt_correction_T_min 0.86561
_exptl_absorpt_correction_type empirical
_exptl_absorpt_process_details sadabs
_exptl_crystal_colour colorless
_exptl_crystal_density_diffrn 1.347
_exptl_crystal_density_method 'not measured'
_exptl_crystal_description prismatic
_exptl_crystal_F_000 824
_exptl_crystal_size_max 0.165
_exptl_crystal_size_mid 0.123
_exptl_crystal_size_min 0.112
_refine_diff_density_max 0.211
_refine_diff_density_min -0.179
_refine_diff_density_rms 0.036
_refine_ls_extinction_method none
_refine_ls_goodness_of_fit_ref 1.033
_refine_ls_hydrogen_treatment mixed
_refine_ls_matrix_type full
_refine_ls_number_parameters 267
_refine_ls_number_reflns 3797
_refine_ls_number_restraints 0
_refine_ls_restrained_S_all 1.033
_refine_ls_R_factor_all 0.0520
_refine_ls_R_factor_gt 0.0411
_refine_ls_shift/su_max 0.000
_refine_ls_shift/su_mean 0.000
_refine_ls_structure_factor_coef Fsqd
_refine_ls_weighting_details 'calc w=1/[\s^2^(Fo^2^)+(0.0500P)^2^+0.4621P] where P=(Fo^2^+2Fc^2^)/3'
_refine_ls_weighting_scheme calc
_refine_ls_wR_factor_gt 0.1015
_refine_ls_wR_factor_ref 0.1095
_reflns_number_gt 3057
_reflns_number_total 3797
_reflns_threshold_expression >2sigma(I)
_cod_data_source_file c2cc33129b.txt
_cod_data_source_block cd211522
_cod_original_sg_symbol_H-M P2(1)/n
_cod_database_code 7108055

loop_
_symmetry_equiv_pos_as_xyz
'x, y, z'
'-x+1/2, y+1/2, -z+1/2'
'-x, -y, -z'
'x-1/2, -y-1/2, z-1/2'

loop_
_atom_site_label
_atom_site_type_symbol
_atom_site_fract_x
_atom_site_fract_y
_atom_site_fract_z
_atom_site_U_iso_or_equiv
_atom_site_adp_type
_atom_site_occupancy
_atom_site_symmetry_multiplicity
_atom_site_calc_flag
_atom_site_refinement_flags
N1 N 0.54404(10) 0.82429(13) -0.12802(10) 0.0464(3) Uani 1 1 d .
N2 N 0.66286(9) 0.67562(11) -0.02527(9) 0.0371(3) Uani 1 1 d .
N3 N 0.72419(9) 0.87995(12) 0.21433(9) 0.0419(3) Uani 1 1 d .
O1 O 0.83450(8) 0.62168(10) 0.02605(9) 0.0508(3) Uani 1 1 d .
O2 O 0.86381(9) 0.76083(12) 0.21867(8) 0.0577(3) Uani 1 1 d .
O3 O 0.52346(9) 0.55796(11) -0.09509(10) 0.0603(3) Uani 1 1 d .
O4 O 0.67880(9) 0.46806(10) -0.05384(9) 0.0527(3) Uani 1 1 d .
C1 C 0.60463(12) 0.90159(15) -0.17059(11) 0.0443(4) Uani 1 1 d .
C2 C 0.58901(16) 0.9389(2) -0.26825(13) 0.0661(5) Uani 1 1 d .
H2 H 0.5343 0.9080 -0.3165 0.079 Uiso 1 1 calc R
C3 C 0.65743(19) 1.0235(3) -0.29148(16) 0.0824(7) Uani 1 1 d .
H3 H 0.6485 1.0496 -0.3567 0.099 Uiso 1 1 calc R
C4 C 0.73882(18) 1.0705(2) -0.22071(18) 0.0766(6) Uani 1 1 d .
H4 H 0.7839 1.1272 -0.2387 0.092 Uiso 1 1 calc R
C5 C 0.75383(13) 1.03323(16) -0.12213(14) 0.0540(4) Uani 1 1 d .
H5 H 0.8078 1.0654 -0.0738 0.065 Uiso 1 1 calc R
C6 C 0.68679(11) 0.94787(14) -0.09842(11) 0.0396(3) Uani 1 1 d .
C7 C 0.67915(10) 0.89745(13) 0.00154(10) 0.0337(3) Uani 1 1 d .
C8 C 0.59874(10) 0.79072(13) -0.03057(11) 0.0365(3) Uani 1 1 d .
H8 H 0.5531 0.7848 0.0144 0.044 Uiso 1 1 calc R
C9 C 0.76600(10) 0.69569(13) 0.01904(10) 0.0349(3) Uani 1 1 d .
C10 C 0.77534(10) 0.83032(13) 0.05926(10) 0.0336(3) Uani 1 1 d .
H10 H 0.8353 0.8705 0.0443 0.040 Uiso 1 1 calc R
C11 C 0.79096(11) 0.82147(14) 0.17193(10) 0.0382(3) Uani 1 1 d .
C12 C 0.63572(12) 0.95394(16) 0.16253(12) 0.0469(4) Uani 1 1 d .
H12A H 0.6269 1.0256 0.2032 0.056 Uiso 1 1 calc R
H12B H 0.5749 0.9019 0.1527 0.056 Uiso 1 1 calc R
C13 C 0.64731(11) 1.00120(14) 0.06379(11) 0.0400(3) Uani 1 1 d .
H13A H 0.6981 1.0680 0.0744 0.048 Uiso 1 1 calc R
H13B H 0.5829 1.0371 0.0278 0.048 Uiso 1 1 calc R
C14 C 0.61413(12) 0.56279(14) -0.06167(11) 0.0417(3) Uani 1 1 d .
C15 C 0.63671(17) 0.34797(17) -0.09241(17) 0.0752(6) Uani 1 1 d .
H15A H 0.5719 0.3356 -0.0767 0.113 Uiso 1 1 calc R
H15B H 0.6825 0.2813 -0.0634 0.113 Uiso 1 1 calc R
H15C H 0.6277 0.3470 -0.1628 0.113 Uiso 1 1 calc R
C16 C 0.73448(13) 0.86642(17) 0.32090(11) 0.0497(4) Uani 1 1 d .
H16A H 0.7298 0.9493 0.3493 0.060 Uiso 1 1 calc R
H16B H 0.8015 0.8323 0.3509 0.060 Uiso 1 1 calc R
C17 C 0.65414(11) 0.78133(15) 0.34538(11) 0.0425(4) Uani 1 1 d .
C18 C 0.60741(13) 0.81491(17) 0.41949(13) 0.0536(4) Uani 1 1 d .
H18 H 0.6247 0.8909 0.4530 0.064 Uiso 1 1 calc R
C19 C 0.53534(15) 0.7372(2) 0.44457(16) 0.0694(5) Uani 1 1 d .
H19 H 0.5046 0.7608 0.4948 0.083 Uiso 1 1 calc R
C20 C 0.50903(15) 0.6249(2) 0.39522(17) 0.0714(6) Uani 1 1 d .
H20 H 0.4605 0.5725 0.4120 0.086 Uiso 1 1 calc R
C21 C 0.55470(15) 0.59029(18) 0.32101(15) 0.0653(5) Uani 1 1 d .
H21 H 0.5369 0.5145 0.2875 0.078 Uiso 1 1 calc R
C22 C 0.62664(13) 0.66756(17) 0.29631(13) 0.0531(4) Uani 1 1 d .
H22 H 0.6573 0.6434 0.2461 0.064 Uiso 1 1 calc R
H1 H 0.5006(14) 0.7729(18) -0.1614(14) 0.059(5) Uiso 1 1 d .

loop_
_atom_site_aniso_label
_atom_site_aniso_U_11
_atom_site_aniso_U_22
_atom_site_aniso_U_33
_atom_site_aniso_U_23
_atom_site_aniso_U_13
_atom_site_aniso_U_12
N1 0.0418(7) 0.0450(7) 0.0416(8) -0.0027(6) -0.0109(6) 0.0023(6)
N2 0.0376(6) 0.0332(6) 0.0368(7) -0.0024(5) 0.0019(5) 0.0026(5)
N3 0.0419(7) 0.0490(7) 0.0313(6) -0.0026(6) 0.0017(5) 0.0034(6)
O1 0.0428(6) 0.0437(6) 0.0616(7) -0.0075(5) 0.0043(5) 0.0132(5)
O2 0.0538(7) 0.0674(8) 0.0414(6) 0.0009(6) -0.0090(5) 0.0232(6)
O3 0.0494(7) 0.0505(7) 0.0709(8) -0.0082(6) -0.0056(6) -0.0063(5)
O4 0.0593(7) 0.0334(6) 0.0585(7) -0.0057(5) 0.0005(6) 0.0025(5)
C1 0.0466(8) 0.0470(8) 0.0356(8) 0.0000(7) 0.0023(7) 0.0148(7)
C2 0.0725(12) 0.0833(14) 0.0379(9) 0.0039(9) 0.0041(9) 0.0225(11)
C3 0.0934(16) 0.1091(19) 0.0483(11) 0.0296(12) 0.0241(12) 0.0312(15)
C4 0.0779(14) 0.0813(14) 0.0803(15) 0.0345(12) 0.0379(12) 0.0146(12)
C5 0.0496(9) 0.0515(10) 0.0618(11) 0.0137(8) 0.0150(8) 0.0072(8)
C6 0.0410(8) 0.0390(8) 0.0376(8) 0.0047(6) 0.0071(6) 0.0117(6)
C7 0.0321(7) 0.0334(7) 0.0322(7) 0.0002(6) 0.0009(6) 0.0036(5)
C8 0.0330(7) 0.0366(7) 0.0371(8) -0.0021(6) 0.0030(6) 0.0047(6)
C9 0.0364(7) 0.0366(7) 0.0300(7) 0.0005(6) 0.0048(6) 0.0043(6)
C10 0.0303(7) 0.0346(7) 0.0335(7) 0.0000(6) 0.0032(6) 0.0034(5)
C11 0.0373(7) 0.0377(7) 0.0341(8) -0.0029(6) -0.0026(6) 0.0012(6)
C12 0.0431(8) 0.0543(9) 0.0408(8) -0.0080(7) 0.0052(7) 0.0120(7)
C13 0.0373(7) 0.0371(7) 0.0406(8) -0.0036(6) -0.0006(6) 0.0086(6)
C14 0.0490(9) 0.0379(8) 0.0345(8) -0.0011(6) 0.0030(7) -0.0013(7)
C15 0.0873(14) 0.0360(9) 0.0870(15) -0.0128(9) -0.0089(12) -0.0005(9)
C16 0.0534(9) 0.0604(10) 0.0314(8) -0.0051(7) 0.0025(7) -0.0044(8)
C17 0.0428(8) 0.0443(8) 0.0351(8) -0.0003(7) -0.0009(6) 0.0047(7)
C18 0.0578(10) 0.0520(10) 0.0508(10) -0.0052(8) 0.0127(8) 0.0008(8)
C19 0.0621(11) 0.0809(14) 0.0694(13) -0.0009(11) 0.0240(10) -0.0034(11)
C20 0.0584(11) 0.0747(14) 0.0763(14) 0.0133(12) 0.0066(10) -0.0162(10)
C21 0.0695(12) 0.0477(10) 0.0652(12) 0.0011(9) -0.0104(10) -0.0071(9)
C22 0.0577(10) 0.0501(9) 0.0462(9) -0.0054(8) 0.0019(8) 0.0047(8)

loop_
_atom_type_symbol
_atom_type_description
_atom_type_scat_dispersion_real
_atom_type_scat_dispersion_imag
_atom_type_scat_source
C C 0.0033 0.0016 'International Tables Vol C Tables 4.2.6.8 and 6.1.1.4'
H H 0.0000 0.0000 'International Tables Vol C Tables 4.2.6.8 and 6.1.1.4'
N N 0.0061 0.0033 'International Tables Vol C Tables 4.2.6.8 and 6.1.1.4'
O O 0.0106 0.0060 'International Tables Vol C Tables 4.2.6.8 and 6.1.1.4'

loop_
_geom_angle_atom_site_label_1
_geom_angle_atom_site_label_2
_geom_angle_atom_site_label_3
_geom_angle
C1 N1 C8 109.34(12)
C1 N1 H1 122.7(13)
C8 N1 H1 119.6(13)
C9 N2 C14 128.48(12)
C9 N2 C8 113.84(11)
C14 N2 C8 117.66(11)
C11 N3 C12 125.65(12)
C11 N3 C16 119.45(13)
C12 N3 C16 114.82(12)
C14 O4 C15 116.48(13)
C2 C1 N1 128.54(16)
C2 C1 C6 121.11(17)
N1 C1 C6 110.25(13)
C3 C2 C1 117.62(19)
C3 C2 H2 121.2
C1 C2 H2 121.2
C2 C3 C4 121.87(19)
C2 C3 H3 119.1
C4 C3 H3 119.1
C3 C4 C5 120.3(2)
C3 C4 H4 119.9
C5 C4 H4 119.9
C6 C5 C4 118.29(19)
C6 C5 H5 120.9
C4 C5 H5 120.9
C5 C6 C1 120.81(15)
C5 C6 C7 130.20(15)
C1 C6 C7 108.77(13)
C6 C7 C13 111.14(12)
C6 C7 C10 114.24(11)
C13 C7 C10 110.75(11)
C6 C7 C8 100.77(11)
C13 C7 C8 114.48(11)
C10 C7 C8 105.07(11)
N1 C8 N2 114.41(12)
N1 C8 C7 105.03(12)
N2 C8 C7 102.88(10)
N1 C8 H8 111.3
N2 C8 H8 111.3
C7 C8 H8 111.3
O1 C9 N2 127.19(13)
O1 C9 C10 125.92(13)
N2 C9 C10 106.87(11)
C9 C10 C7 104.80(11)
C9 C10 C11 107.35(11)
C7 C10 C11 117.23(11)
C9 C10 H10 109.1
C7 C10 H10 109.1
C11 C10 H10 109.1
O2 C11 N3 123.07(14)
O2 C11 C10 118.20(13)
N3 C11 C10 118.73(12)
N3 C12 C13 112.13(12)
N3 C12 H12A 109.2
C13 C12 H12A 109.2
N3 C12 H12B 109.2
C13 C12 H12B 109.2
H12A C12 H12B 107.9
C12 C13 C7 112.76(12)
C12 C13 H13A 109.0
C7 C13 H13A 109.0
C12 C13 H13B 109.0
C7 C13 H13B 109.0
H13A C13 H13B 107.8
O3 C14 O4 126.39(14)
O3 C14 N2 121.57(14)
O4 C14 N2 112.04(12)
O4 C15 H15A 109.5
O4 C15 H15B 109.5
H15A C15 H15B 109.5
O4 C15 H15C 109.5
H15A C15 H15C 109.5
H15B C15 H15C 109.5
N3 C16 C17 112.89(13)
N3 C16 H16A 109.0
C17 C16 H16A 109.0
N3 C16 H16B 109.0
C17 C16 H16B 109.0
H16A C16 H16B 107.8
C18 C17 C22 118.40(16)
C18 C17 C16 119.85(15)
C22 C17 C16 121.74(15)
C17 C18 C19 120.83(17)
C17 C18 H18 119.6
C19 C18 H18 119.6
C20 C19 C18 120.00(19)
C20 C19 H19 120.0
C18 C19 H19 120.0
C21 C20 C19 119.85(19)
C21 C20 H20 120.1
C19 C20 H20 120.1
C22 C21 C20 120.09(18)
C22 C21 H21 120.0
C20 C21 H21 120.0
C21 C22 C17 120.82(17)
C21 C22 H22 119.6
C17 C22 H22 119.6

loop_
_geom_bond_atom_site_label_1
_geom_bond_atom_site_label_2
_geom_bond_distance
N1 C1 1.386(2)
N1 C8 1.4266(19)
N1 H1 0.851(19)
N2 C9 1.3963(18)
N2 C14 1.3974(18)
N2 C8 1.4844(17)
N3 C11 1.3411(19)
N3 C12 1.4642(19)
N3 C16 1.4658(19)
O1 C9 1.1967(16)
O2 C11 1.2222(17)
O3 C14 1.2008(18)
O4 C14 1.3153(18)
O4 C15 1.441(2)
C1 C2 1.384(2)
C1 C6 1.395(2)
C2 C3 1.378(3)
C2 H2 0.9300
C3 C4 1.381(3)
C3 H3 0.9300
C4 C5 1.397(3)
C4 H4 0.9300
C5 C6 1.373(2)
C5 H5 0.9300
C6 C7 1.519(2)
C7 C13 1.5231(19)
C7 C10 1.5276(18)
C7 C8 1.5547(19)
C8 H8 0.9800
C9 C10 1.5241(19)
C10 C11 1.537(2)
C10 H10 0.9800
C12 C13 1.508(2)
C12 H12A 0.9700
C12 H12B 0.9700
C13 H13A 0.9700
C13 H13B 0.9700
C15 H15A 0.9600
C15 H15B 0.9600
C15 H15C 0.9600
C16 C17 1.509(2)
C16 H16A 0.9700
C16 H16B 0.9700
C17 C18 1.380(2)
C17 C22 1.390(2)
C18 C19 1.380(3)
C18 H18 0.9300
C19 C20 1.376(3)
C19 H19 0.9300
C20 C21 1.375(3)
C20 H20 0.9300
C21 C22 1.374(3)
C21 H21 0.9300
C22 H22 0.9300

loop_
_geom_hbond_atom_site_label_D
_geom_hbond_atom_site_label_H
_geom_hbond_atom_site_label_A
_geom_hbond_distance_DH
_geom_hbond_distance_HA
_geom_hbond_distance_DA
_geom_hbond_angle_DHA
_geom_hbond_site_symmetry_A
N1 H1 O3 0.851(19) 2.445(19) 2.8772(19) 112.2(15) .
N1 H1 O2 0.851(19) 2.20(2) 2.9655(17) 149.4(17) 4_575

loop_
_geom_torsion_atom_site_label_1
_geom_torsion_atom_site_label_2
_geom_torsion_atom_site_label_3
_geom_torsion_atom_site_label_4
_geom_torsion
C8 N1 C1 C2 168.47(16)
C8 N1 C1 C6 -15.19(17)
N1 C1 C2 C3 175.89(17)
C6 C1 C2 C3 -0.1(3)
C1 C2 C3 C4 -0.2(3)
C2 C3 C4 C5 -0.2(3)
C3 C4 C5 C6 1.0(3)
C4 C5 C6 C1 -1.3(2)
C4 C5 C6 C7 -175.25(16)
C2 C1 C6 C5 0.9(2)
N1 C1 C6 C5 -175.78(13)
C2 C1 C6 C7 176.00(14)
N1 C1 C6 C7 -0.66(17)
C5 C6 C7 C13 67.12(19)
C1 C6 C7 C13 -107.39(14)
C5 C6 C7 C10 -59.1(2)
C1 C6 C7 C10 126.40(13)
C5 C6 C7 C8 -171.16(15)
C1 C6 C7 C8 14.33(14)
C1 N1 C8 N2 -88.10(15)
C1 N1 C8 C7 23.94(15)
C9 N2 C8 N1 122.64(13)
C14 N2 C8 N1 -58.94(17)
C9 N2 C8 C7 9.31(15)
C14 N2 C8 C7 -172.26(12)
C6 C7 C8 N1 -22.54(13)
C13 C7 C8 N1 96.80(14)
C10 C7 C8 N1 -141.49(12)
C6 C7 C8 N2 97.49(12)
C13 C7 C8 N2 -143.18(12)
C10 C7 C8 N2 -21.46(13)
C14 N2 C9 O1 7.6(2)
C8 N2 C9 O1 -174.21(14)
C14 N2 C9 C10 -171.32(13)
C8 N2 C9 C10 6.89(15)
O1 C9 C10 C7 160.59(14)
N2 C9 C10 C7 -20.49(14)
O1 C9 C10 C11 -74.07(18)
N2 C9 C10 C11 104.85(12)
C6 C7 C10 C9 -83.69(14)
C13 C7 C10 C9 149.90(12)
C8 C7 C10 C9 25.79(14)
C6 C7 C10 C11 157.44(12)
C13 C7 C10 C11 31.03(17)
C8 C7 C10 C11 -93.08(14)
C12 N3 C11 O2 179.93(15)
C16 N3 C11 O2 -3.3(2)
C12 N3 C11 C10 -0.3(2)
C16 N3 C11 C10 176.48(13)
C9 C10 C11 O2 57.68(17)
C7 C10 C11 O2 175.17(13)
C9 C10 C11 N3 -122.09(14)
C7 C10 C11 N3 -4.59(19)
C11 N3 C12 C13 -22.2(2)
C16 N3 C12 C13 160.92(13)
N3 C12 C13 C7 49.28(17)
C6 C7 C13 C12 178.24(12)
C10 C7 C13 C12 -53.65(16)
C8 C7 C13 C12 64.91(16)
C15 O4 C14 O3 2.3(3)
C15 O4 C14 N2 -177.97(15)
C9 N2 C14 O3 177.27(15)
C8 N2 C14 O3 -0.9(2)
C9 N2 C14 O4 -2.5(2)
C8 N2 C14 O4 179.39(12)
C11 N3 C16 C17 -106.52(16)
C12 N3 C16 C17 70.61(18)
N3 C16 C17 C18 -137.74(16)
N3 C16 C17 C22 43.5(2)
C22 C17 C18 C19 0.2(3)
C16 C17 C18 C19 -178.59(17)
C17 C18 C19 C20 -0.2(3)
C18 C19 C20 C21 0.0(3)
C19 C20 C21 C22 0.2(3)
C20 C21 C22 C17 -0.1(3)
C18 C17 C22 C21 0.0(2)
C16 C17 C22 C21 178.75(16)
